data_1557515
loop_
_publ_author_name
'Rodr\'iguez-Fortea, Antonio'
'Canadell, Enric'
'Wzietek, Pawel'
'Lemouchi, Cyprien'
'Allain, Magali'
'Zorina, Leokadiya'
'Batail, Patrick'

_publ_section_title
;
 Nanoscale rotational dynamics of four independent rotators confined in
 crowded crystalline layers.
;
_journal_issue 15
_journal_name_full Nanoscale
_journal_page_first 8294
_journal_page_last 8302
_journal_paper_doi 10.1039/d0nr00858c
_journal_volume 12
_journal_year 2020
_chemical_formula_moiety 'C96 H96 Li4 N4 O16, 2(C3 H7 N O)'
_chemical_formula_sum 'C102 H110 Li4 N6 O18'
_chemical_formula_weight 1735.71
_space_group_crystal_system triclinic
_space_group_IT_number 2
_space_group_name_Hall '-P 1'
_space_group_name_H-M_alt 'P -1'
_atom_sites_solution_hydrogens mixed
_atom_sites_solution_primary direct
_atom_sites_solution_secondary difmap
_audit_creation_method SHELXL-2016/6
_audit_update_record
;
2019-01-24 deposited with the CCDC.	2020-03-04 downloaded from the CCDC.
;
_cell_angle_alpha 91.082(9)
_cell_angle_beta 97.390(10)
_cell_angle_gamma 115.846(8)
_cell_formula_units_Z 2
_cell_length_a 11.098(2)
_cell_length_b 11.0981(9)
_cell_length_c 42.151(8)
_cell_measurement_reflns_used 15371
_cell_measurement_temperature 120(1)
_cell_measurement_theta_max 25.09
_cell_measurement_theta_min 2.09
_cell_volume 4617.1(13)
_computing_cell_refinement 'Dirax/lsq (Duisenberg & Schreurs, 1989-2000)'
_computing_data_collection 'Collect (Nonius BV, 1997-2000)'
_computing_data_reduction 'EvalCCD (Duisenberg & Schreurs 1990-2000)'
_computing_molecular_graphics 'DIAMOND 3.2i (Crystal Impact GbR 2005)'
_computing_publication_material 'WinGX publication routines (Farrugia, 1999)'
_computing_structure_refinement 'SHELXL-2016/6 (Sheldrick, 2016)'
_computing_structure_solution 'SIR2004 (Burla and al., 2005)'
_diffrn_ambient_temperature 120(1)
_diffrn_detector_area_resol_mean 9
_diffrn_measured_fraction_theta_full 0.953
_diffrn_measured_fraction_theta_max 0.946
_diffrn_measurement_device_type KappaCCD
_diffrn_measurement_method CCD
_diffrn_radiation_monochromator 'horizontally mounted graphite crystal'
_diffrn_radiation_probe x-ray
_diffrn_radiation_type MoK\a
_diffrn_radiation_wavelength 0.71073
_diffrn_reflns_av_R_equivalents 0.0562
_diffrn_reflns_av_unetI/netI 0.0700
_diffrn_reflns_Laue_measured_fraction_full 0.953
_diffrn_reflns_Laue_measured_fraction_max 0.946
_diffrn_reflns_limit_h_max 13
_diffrn_reflns_limit_h_min -13
_diffrn_reflns_limit_k_max 13
_diffrn_reflns_limit_k_min -13
_diffrn_reflns_limit_l_max 50
_diffrn_reflns_limit_l_min -50
_diffrn_reflns_number 49460
_diffrn_reflns_point_group_measured_fraction_full 0.953
_diffrn_reflns_point_group_measured_fraction_max 0.946
_diffrn_reflns_theta_full 25.000
_diffrn_reflns_theta_max 25.089
_diffrn_reflns_theta_min 3.709
_exptl_absorpt_coefficient_mu 0.085
_exptl_absorpt_correction_T_max 0.992
_exptl_absorpt_correction_T_min 0.904
_exptl_absorpt_correction_type multi-scan
_exptl_absorpt_process_details
;
 '(SADABS (Sheldrick, Bruker, 2008))'
;
_exptl_crystal_colour black
_exptl_crystal_density_diffrn 1.248
_exptl_crystal_description prism
_exptl_crystal_F_000 1840
_exptl_crystal_size_max 0.24
_exptl_crystal_size_mid 0.20
_exptl_crystal_size_min 0.09
_refine_diff_density_max 1.124
_refine_diff_density_min -0.545
_refine_diff_density_rms 0.070
_refine_ls_extinction_method none
_refine_ls_goodness_of_fit_ref 1.013
_refine_ls_hydrogen_treatment mixed
_refine_ls_matrix_type full
_refine_ls_number_parameters 1288
_refine_ls_number_reflns 14118
_refine_ls_number_restraints 481
_refine_ls_restrained_S_all 1.020
_refine_ls_R_factor_all 0.1252
_refine_ls_R_factor_gt 0.0735
_refine_ls_shift/su_max 0.015
_refine_ls_shift/su_mean 0.000
_refine_ls_structure_factor_coef Fsqd
_refine_ls_weighting_details 'w=1/[\s^2^(Fo^2^)+(0.0985P)^2^+7.1562P] where P=(Fo^2^+2Fc^2^)/3'
_refine_ls_weighting_scheme calc
_refine_ls_wR_factor_gt 0.1832
_refine_ls_wR_factor_ref 0.2109
_reflns_Friedel_coverage 0.000
_reflns_number_gt 9216
_reflns_number_total 14118
_reflns_threshold_expression 'I > 2\s(I)'
_cod_data_source_file d0nr00858c4.cif
_cod_data_source_block Li
_cod_depositor_comments 'Adding full bibliography for 1557515.cif.'
_cod_database_code 1557515
_shelx_shelxl_version_number 2016/6
_shelx_space_group_comment
;
The symmetry employed for this shelxl refinement is uniquely defined
by the following loop, which should always be used as a source of
symmetry information in preference to the above space-group names.
They are only intended as comments.
;

loop_
_space_group_symop_operation_xyz
'x, y, z'
'-x, -y, -z'

loop_
_atom_site_label
_atom_site_type_symbol
_atom_site_fract_x
_atom_site_fract_y
_atom_site_fract_z
_atom_site_U_iso_or_equiv
_atom_site_adp_type
_atom_site_occupancy
_atom_site_site_symmetry_order
_atom_site_calc_flag
_atom_site_refinement_flags_posn
_atom_site_refinement_flags_adp
_atom_site_refinement_flags_occupancy
_atom_site_disorder_assembly
_atom_site_disorder_group
C1 C 0.0931(5) 0.7795(5) 0.04883(11) 0.0380(12) Uani 1 1 d . . . . .
H1 H 0.068144 0.848966 0.043251 0.046 Uiso 1 1 calc R U . . .
C2 C 0.1321(4) 0.7721(5) 0.08088(11) 0.0315(11) Uani 1 1 d . . . . .
H2 H 0.135539 0.836131 0.096692 0.038 Uiso 1 1 calc R U . . .
C3 C 0.1662(4) 0.6696(4) 0.08970(10) 0.0252(10) Uani 1 1 d . . . . .
C4 C 0.1613(5) 0.5803(4) 0.06532(10) 0.0339(11) Uani 1 1 d . . . . .
H4 H 0.184413 0.508990 0.070140 0.041 Uiso 1 1 calc R U . . .
C5 C 0.1225(5) 0.5977(5) 0.03420(11) 0.0384(12) Uani 1 1 d . . . . .
H5 H 0.119579 0.536203 0.017794 0.046 Uiso 1 1 calc R U . . .
C6 C 0.2065(4) 0.6562(4) 0.12269(10) 0.0269(10) Uani 1 1 d . . . . .
C7 C 0.2384(4) 0.6427(4) 0.15021(9) 0.0222(9) Uani 1 1 d . . . . .
C8 C 0.2699(4) 0.6136(4) 0.18308(9) 0.0189(9) Uani 1 1 d . . . . .
C9 C 0.1676(4) 0.6193(4) 0.20361(9) 0.0217(9) Uani 1 1 d . . . . .
H9A H 0.074295 0.560565 0.192938 0.026 Uiso 1 1 calc R U . . .
H9B H 0.177816 0.712365 0.205870 0.026 Uiso 1 1 calc R U . . .
C10 C 0.1915(4) 0.5728(4) 0.23698(9) 0.0183(9) Uani 1 1 d . . . . .
H10A H 0.200120 0.640846 0.253781 0.022 Uiso 1 1 calc R U . . .
H10B H 0.113089 0.487279 0.239656 0.022 Uiso 1 1 calc R U . . .
C11 C 0.3209(4) 0.5529(4) 0.24084(9) 0.0168(8) Uani 1 1 d . . . . .
C12 C 0.3035(4) 0.4405(4) 0.21627(9) 0.0196(9) Uani 1 1 d . . . . .
H12A H 0.389754 0.433499 0.217190 0.024 Uiso 1 1 calc R U . . .
H12B H 0.233373 0.353519 0.221397 0.024 Uiso 1 1 calc R U . . .
C13 C 0.2614(4) 0.4715(4) 0.18247(9) 0.0203(9) Uani 1 1 d . . . . .
H13A H 0.167460 0.404838 0.174159 0.024 Uiso 1 1 calc R U . . .
H13B H 0.321559 0.464378 0.167887 0.024 Uiso 1 1 calc R U . . .
C14 C 0.4130(4) 0.7134(4) 0.19898(9) 0.0197(9) Uani 1 1 d . . . . .
H14A H 0.422324 0.806145 0.198416 0.024 Uiso 1 1 calc R U . . .
H14B H 0.480876 0.706406 0.186919 0.024 Uiso 1 1 calc R U . . .
C15 C 0.4394(4) 0.6830(4) 0.23435(9) 0.0181(9) Uani 1 1 d . . . . .
H15A H 0.524636 0.673480 0.238157 0.022 Uiso 1 1 calc R U . . .
H15B H 0.448890 0.758171 0.249087 0.022 Uiso 1 1 calc R U . . .
C16 C 0.3424(4) 0.5165(4) 0.27395(9) 0.0185(9) Uani 1 1 d . . . . .
C17 C 0.3484(4) 0.4852(4) 0.30086(9) 0.0203(9) Uani 1 1 d . . . . .
C18 C 0.3478(4) 0.4383(4) 0.33273(9) 0.0185(9) Uani 1 1 d . . . . .
C19 C 0.4681(4) 0.4719(4) 0.35351(9) 0.0228(9) Uani 1 1 d . . . . .
H19 H 0.552175 0.529509 0.347116 0.027 Uiso 1 1 calc R U . . .
C20 C 0.4662(4) 0.4218(4) 0.38345(9) 0.0250(10) Uani 1 1 d . . . . .
H20 H 0.548820 0.446686 0.397545 0.030 Uiso 1 1 calc R U . . .
C21 C 0.3440(4) 0.3353(4) 0.39299(9) 0.0200(9) Uani 1 1 d . . . . .
C22 C 0.2242(4) 0.3026(4) 0.37215(9) 0.0196(9) Uani 1 1 d . . . . .
H22 H 0.140197 0.244588 0.378493 0.024 Uiso 1 1 calc R U . . .
C23 C 0.2252(4) 0.3529(4) 0.34250(9) 0.0195(9) Uani 1 1 d . . . . .
H23 H 0.142292 0.329463 0.328649 0.023 Uiso 1 1 calc R U . . .
C24 C 0.3399(4) 0.2781(4) 0.42548(9) 0.0235(9) Uani 1 1 d . . . . .
C25 C -0.2043(5) 0.5033(4) 0.07307(11) 0.0328(11) Uani 1 1 d . . . . .
H25 H -0.196677 0.591948 0.074330 0.039 Uiso 1 1 calc R U . . .
C26 C -0.1952(4) 0.4459(4) 0.10098(10) 0.0306(11) Uani 1 1 d . . . . .
H26 H -0.182106 0.494016 0.121000 0.037 Uiso 1 1 calc R U . . .
C27 C -0.2049(4) 0.3169(4) 0.10004(9) 0.0252(10) Uani 1 1 d . . . . .
C28 C -0.2210(5) 0.2529(5) 0.07010(11) 0.0372(12) Uani 1 1 d . . . . .
H28 H -0.225539 0.165561 0.068213 0.045 Uiso 1 1 calc R U . . .
C29 C -0.2303(5) 0.3187(5) 0.04315(11) 0.0428(13) Uani 1 1 d . . . . .
H29 H -0.242312 0.273924 0.022726 0.051 Uiso 1 1 calc R U . . .
C30 C -0.2023(4) 0.2509(4) 0.12900(10) 0.0248(10) Uani 1 1 d . . . . .
C31 C -0.2054(4) 0.1958(4) 0.15307(9) 0.0186(9) Uani 1 1 d . . . . .
C32 C -0.2050(4) 0.1353(4) 0.18391(9) 0.0175(8) Uani 1 1 d . . . . .
C33 C -0.3097(4) 0.1449(4) 0.20250(9) 0.0202(9) Uani 1 1 d . . . . .
H33A H -0.400167 0.102746 0.189102 0.024 Uiso 1 1 calc R U . . .
H33B H -0.286422 0.240381 0.207952 0.024 Uiso 1 1 calc R U . . .
C34 C -0.3130(4) 0.0732(4) 0.23331(9) 0.0184(9) Uani 1 1 d . . . . .
H34A H -0.398371 -0.010814 0.231428 0.022 Uiso 1 1 calc R U . . .
H34B H -0.310178 0.131448 0.251751 0.022 Uiso 1 1 calc R U . . .
C35 C -0.1913(4) 0.0401(4) 0.23919(8) 0.0155(8) Uani 1 1 d . . . . .
C36 C -0.2053(4) -0.0623(4) 0.21199(9) 0.0179(9) Uani 1 1 d . . . . .
H36A H -0.280382 -0.150874 0.214265 0.022 Uiso 1 1 calc R U . . .
H36B H -0.120677 -0.072814 0.213359 0.022 Uiso 1 1 calc R U . . .
C37 C -0.2338(4) -0.0125(4) 0.17910(9) 0.0188(9) Uani 1 1 d . . . . .
H37A H -0.175426 -0.022207 0.164348 0.023 Uiso 1 1 calc R U . . .
H37B H -0.329562 -0.067264 0.169436 0.023 Uiso 1 1 calc R U . . .
C38 C -0.0621(4) 0.1686(4) 0.23791(9) 0.0198(9) Uani 1 1 d . . . . .
H38A H 0.018083 0.151999 0.244194 0.024 Uiso 1 1 calc R U . . .
H38B H -0.057057 0.240032 0.253217 0.024 Uiso 1 1 calc R U . . .
C39 C -0.0619(4) 0.2145(4) 0.20374(9) 0.0211(9) Uani 1 1 d . . . . .
H39A H 0.005420 0.198356 0.193334 0.025 Uiso 1 1 calc R U . . .
H39B H -0.036244 0.311985 0.204636 0.025 Uiso 1 1 calc R U . . .
C40 C -0.1862(4) -0.0114(4) 0.27102(9) 0.0194(9) Uani 1 1 d . . . . .
C41 C -0.1802(4) -0.0431(4) 0.29783(9) 0.0211(9) Uani 1 1 d . . . . .
C42 C -0.1703(4) -0.0733(4) 0.33085(9) 0.0201(9) Uani 1 1 d . . . . .
C43 C -0.0433(4) -0.0228(4) 0.35010(9) 0.0230(9) Uani 1 1 d . . . . .
H43 H 0.036276 0.026288 0.340910 0.028 Uiso 1 1 calc R U . . .
C44 C -0.0324(4) -0.0435(4) 0.38234(9) 0.0228(9) Uani 1 1 d . . . . .
H44 H 0.054261 -0.007249 0.395225 0.027 Uiso 1 1 calc R U . . .
C45 C -0.1472(4) -0.1168(4) 0.39601(9) 0.0213(9) Uani 1 1 d . . . . .
C46 C -0.2727(4) -0.1724(4) 0.37651(10) 0.0287(10) Uani 1 1 d . . . . .
H46 H -0.351511 -0.226229 0.385485 0.034 Uiso 1 1 calc R U . . .
C47 C -0.2849(4) -0.1508(4) 0.34434(10) 0.0261(10) Uani 1 1 d . . . . .
H47 H -0.371606 -0.188987 0.331432 0.031 Uiso 1 1 calc R U . . .
C48 C -0.1385(5) -0.1337(4) 0.43131(10) 0.0278(10) Uani 1 1 d . . . . .
Li1 Li 0.1403(8) 0.0888(8) 0.46452(18) 0.040(2) Uani 1 1 d . . . . .
Li2 Li 0.2669(7) 0.3189(8) 0.52304(17) 0.0366(19) Uani 1 1 d D . . . .
N1 N 0.0884(4) 0.6955(4) 0.02529(9) 0.0379(10) Uani 1 1 d . . . . .
N2 N -0.2234(4) 0.4422(4) 0.04418(8) 0.0345(9) Uani 1 1 d . . . . .
O1 O 0.4509(3) 0.3119(3) 0.44364(7) 0.0364(8) Uani 1 1 d . . . . .
O2 O 0.2269(3) 0.2008(3) 0.43221(6) 0.0280(7) Uani 1 1 d . . . . .
O3 O -0.0247(3) -0.0702(3) 0.44913(7) 0.0342(8) Uani 1 1 d . . . . .
O4 O -0.2447(3) -0.2086(4) 0.44160(7) 0.0467(9) Uani 1 1 d . . . . .
O11 O 0.0908(3) 0.1995(3) 0.49547(7) 0.0337(8) Uani 1 1 d D . . . .
H11A H 0.023(3) 0.219(4) 0.4834(9) 0.051 Uiso 1 1 d D U . . .
H11B H 0.046(3) 0.145(4) 0.5115(8) 0.051 Uiso 1 1 d D U . . .
O12 O 0.2334(4) 0.0313(4) 0.49823(10) 0.0759(13) Uani 1 1 d D . . . .
H12C H 0.322325 0.068787 0.510741 0.114 Uiso 1 1 d D U . . .
H12D H 0.190011 -0.042581 0.511099 0.114 Uiso 1 1 d D U . . .
O13 O 0.4299(3) 0.3552(4) 0.50463(8) 0.0462(9) Uani 1 1 d D . . . .
H13C H 0.435(3) 0.272(3) 0.5095(9) 0.069 Uiso 1 1 d D U . . .
H13D H 0.423(6) 0.351(4) 0.4815(3) 0.069 Uiso 1 1 d D U . . .
O14 O 0.2805(3) 0.4933(3) 0.53501(8) 0.0389(8) Uani 1 1 d D . . . .
H14C H 0.238(4) 0.525(4) 0.5181(8) 0.058 Uiso 1 1 d D U . . .
H14D H 0.369(2) 0.566(3) 0.5415(11) 0.058 Uiso 1 1 d D U . . .
C49 C 0.7725(5) 0.2204(5) 0.45437(11) 0.0373(12) Uani 1 1 d . . . . .
H49 H 0.749247 0.229082 0.474929 0.045 Uiso 1 1 calc R U . . .
C50 C 0.6766(4) 0.1991(5) 0.42770(10) 0.0323(11) Uani 1 1 d . . . . .
H50 H 0.590784 0.194946 0.429930 0.039 Uiso 1 1 calc R U . . .
C51 C 0.7087(4) 0.1839(4) 0.39763(10) 0.0240(9) Uani 1 1 d . . . . .
C52 C 0.8376(4) 0.1946(4) 0.39608(10) 0.0282(10) Uani 1 1 d . . . . .
H52 H 0.863795 0.185590 0.375917 0.034 Uiso 1 1 calc R U . . .
C53 C 0.9258(4) 0.2179(4) 0.42372(10) 0.0293(10) Uani 1 1 d . . . . .
H53 H 1.013725 0.226548 0.422101 0.035 Uiso 1 1 calc R U . . .
C54 C 0.6132(4) 0.1549(4) 0.36891(10) 0.0235(9) Uani 1 1 d . . . . .
C55 C 0.5348(4) 0.1264(4) 0.34453(9) 0.0207(9) Uani 1 1 d . . . . .
C56 C 0.4475(4) 0.1009(4) 0.31352(9) 0.0162(8) Uani 1 1 d . . . . .
C57 C 0.3045(4) 0.0820(4) 0.31700(9) 0.0180(9) Uani 1 1 d . . . . .
H57A H 0.310212 0.154976 0.331901 0.022 Uiso 1 1 calc R U . . .
H57B H 0.254309 -0.004754 0.325950 0.022 Uiso 1 1 calc R U . . .
C58 C 0.2290(4) 0.0843(4) 0.28365(9) 0.0194(9) Uani 1 1 d . . . . .
H58A H 0.136370 0.009579 0.280465 0.023 Uiso 1 1 calc R U . . .
H58B H 0.221410 0.169830 0.282511 0.023 Uiso 1 1 calc R U . . .
C59 C 0.3062(4) 0.0704(4) 0.25704(9) 0.0171(9) Uani 1 1 d . . . . .
C60 C 0.4404(4) 0.1984(4) 0.25990(9) 0.0185(9) Uani 1 1 d . . . . .
H60A H 0.498012 0.187435 0.245094 0.022 Uiso 1 1 calc R U . . .
H60B H 0.422563 0.275541 0.253859 0.022 Uiso 1 1 calc R U . . .
C61 C 0.5139(4) 0.2254(4) 0.29450(9) 0.0210(9) Uani 1 1 d . . . . .
H61A H 0.510016 0.303731 0.305092 0.025 Uiso 1 1 calc R U . . .
H61B H 0.610297 0.246866 0.294427 0.025 Uiso 1 1 calc R U . . .
C62 C 0.4358(4) -0.0230(4) 0.29451(9) 0.0202(9) Uani 1 1 d . . . . .
H62A H 0.401618 -0.101705 0.307319 0.024 Uiso 1 1 calc R U . . .
H62B H 0.526188 -0.008202 0.289810 0.024 Uiso 1 1 calc R U . . .
C63 C 0.3384(4) -0.0502(4) 0.26295(9) 0.0193(9) Uani 1 1 d . . . . .
H63A H 0.253370 -0.131972 0.263942 0.023 Uiso 1 1 calc R U . . .
H63B H 0.379935 -0.066241 0.244889 0.023 Uiso 1 1 calc R U . . .
C64 C 0.2291(4) 0.0487(4) 0.22482(9) 0.0206(9) Uani 1 1 d . . . . .
C65 C 0.1728(4) 0.0290(4) 0.19771(9) 0.0207(9) Uani 1 1 d . . . . .
C66 C 0.0986(4) 0.0011(4) 0.16551(9) 0.0197(9) Uani 1 1 d . . . . .
C67 C 0.0042(4) -0.1303(4) 0.15483(9) 0.0228(9) Uani 1 1 d . . . . .
H67 H -0.007050 -0.201506 0.168104 0.027 Uiso 1 1 calc R U . . .
C68 C -0.0726(4) -0.1558(4) 0.12493(9) 0.0213(9) Uani 1 1 d . . . . .
H68 H -0.137821 -0.245130 0.117928 0.026 Uiso 1 1 calc R U . . .
C69 C -0.0572(4) -0.0544(4) 0.10474(9) 0.0210(9) Uani 1 1 d . . . . .
C70 C 0.0398(4) 0.0754(4) 0.11516(10) 0.0261(10) Uani 1 1 d . . . . .
H70 H 0.053185 0.145775 0.101473 0.031 Uiso 1 1 calc R U . . .
C71 C 0.1171(4) 0.1034(4) 0.14523(9) 0.0242(9) Uani 1 1 d . . . . .
H71 H 0.183087 0.192654 0.152072 0.029 Uiso 1 1 calc R U . . .
C72 C -0.1458(4) -0.0867(4) 0.07245(10) 0.0240(10) Uani 1 1 d . . . . .
C73 C 0.0693(5) -0.4055(5) 0.46835(11) 0.0358(11) Uani 1 1 d . . . . .
H73 H 0.026118 -0.387055 0.484543 0.043 Uiso 1 1 calc R U . . .
C74 C 0.0238(4) -0.3978(4) 0.43692(10) 0.0298(10) Uani 1 1 d . . . . .
H74 H -0.048820 -0.374544 0.431768 0.036 Uiso 1 1 calc R U . . .
C75 C 0.0852(4) -0.4245(4) 0.41268(9) 0.0261(10) Uani 1 1 d . . . . .
C76 C 0.1901(5) -0.4597(4) 0.42192(10) 0.0322(11) Uani 1 1 d . . . . .
H76 H 0.234479 -0.479725 0.406241 0.039 Uiso 1 1 calc R U . . .
C77 C 0.2286(5) -0.4651(5) 0.45419(11) 0.0369(12) Uani 1 1 d . . . . .
H77 H 0.299896 -0.489752 0.460069 0.044 Uiso 1 1 calc R U . . .
C78 C 0.0395(4) -0.4199(4) 0.37954(10) 0.0271(10) Uani 1 1 d . . . . .
C79 C 0.0001(4) -0.4155(4) 0.35202(10) 0.0254(10) Uani 1 1 d . . . . .
C80 C -0.0638(4) -0.4185(4) 0.31917(9) 0.0188(9) Uani 1 1 d . . . . .
C81 C 0.0166(4) -0.2899(4) 0.30272(9) 0.0217(9) Uani 1 1 d . . . . .
H81A H 0.020731 -0.210690 0.314888 0.026 Uiso 1 1 calc R U . . .
H81B H 0.110437 -0.277830 0.302801 0.026 Uiso 1 1 calc R U . . .
C82 C -0.0511(4) -0.2999(4) 0.26801(9) 0.0204(9) Uani 1 1 d . . . . .
H82A H -0.067340 -0.219846 0.264524 0.024 Uiso 1 1 calc R U . . .
H82B H 0.009649 -0.302123 0.252985 0.024 Uiso 1 1 calc R U . . .
C83 C -0.1860(4) -0.4273(4) 0.26129(9) 0.0168(8) Uani 1 1 d . . . . .
C84 C -0.1569(4) -0.5508(4) 0.26549(9) 0.0199(9) Uani 1 1 d . . . . .
H84A H -0.243695 -0.633490 0.262918 0.024 Uiso 1 1 calc R U . . .
H84B H -0.105215 -0.557212 0.248602 0.024 Uiso 1 1 calc R U . . .
C85 C -0.0758(4) -0.5404(4) 0.29866(9) 0.0224(9) Uani 1 1 d . . . . .
H85A H 0.015605 -0.530241 0.296233 0.027 Uiso 1 1 calc R U . . .
H85B H -0.122086 -0.623499 0.309379 0.027 Uiso 1 1 calc R U . . .
C86 C -0.2062(4) -0.4300(4) 0.32017(9) 0.0191(9) Uani 1 1 d . . . . .
H86A H -0.199905 -0.356158 0.334879 0.023 Uiso 1 1 calc R U . . .
H86B H -0.262471 -0.516210 0.328579 0.023 Uiso 1 1 calc R U . . .
C87 C -0.2741(4) -0.4228(4) 0.28652(9) 0.0183(9) Uani 1 1 d . . . . .
H87A H -0.284351 -0.338641 0.285795 0.022 Uiso 1 1 calc R U . . .
H87B H -0.365338 -0.499480 0.281646 0.022 Uiso 1 1 calc R U . . .
C88 C -0.2574(4) -0.4397(4) 0.22881(9) 0.0194(9) Uani 1 1 d . . . . .
C89 C -0.3171(4) -0.4617(4) 0.20204(9) 0.0193(9) Uani 1 1 d . . . . .
C90 C -0.3858(4) -0.4881(4) 0.16951(9) 0.0179(9) Uani 1 1 d . . . . .
C91 C -0.3617(4) -0.3833(4) 0.14986(9) 0.0215(9) Uani 1 1 d . . . . .
H91 H -0.304200 -0.293579 0.158435 0.026 Uiso 1 1 calc R U . . .
C92 C -0.4207(4) -0.4082(4) 0.11787(9) 0.0244(10) Uani 1 1 d . . . . .
H92 H -0.401251 -0.336022 0.104519 0.029 Uiso 1 1 calc R U . . .
C93 C -0.5078(4) -0.5382(4) 0.10539(9) 0.0210(9) Uani 1 1 d . . . . .
C94 C -0.5371(4) -0.6417(4) 0.12553(10) 0.0260(10) Uani 1 1 d . . . . .
H94 H -0.600729 -0.730307 0.117436 0.031 Uiso 1 1 calc R U . . .
C95 C -0.4760(4) -0.6181(4) 0.15687(9) 0.0249(10) Uani 1 1 d . . . . .
H95 H -0.495056 -0.690799 0.170056 0.030 Uiso 1 1 calc R U . . .
C96 C -0.5666(5) -0.5689(4) 0.07031(10) 0.0284(10) Uani 1 1 d . . . . .
Li3 Li -0.3801(9) -0.3276(8) 0.0345(2) 0.048(2) Uani 1 1 d . . . . .
Li4 Li -0.2069(8) -0.2535(7) -0.02435(18) 0.041(2) Uani 1 1 d . . . . .
N3 N 0.8956(4) 0.2294(4) 0.45296(8) 0.0326(9) Uani 1 1 d . . . . .
N4 N 0.1717(4) -0.4377(4) 0.47753(9) 0.0364(10) Uani 1 1 d . . . . .
O5 O -0.1279(3) 0.0075(3) 0.05471(7) 0.0400(8) Uani 1 1 d . . . . .
O6 O -0.2330(3) -0.2054(3) 0.06526(6) 0.0289(7) Uani 1 1 d . . . . .
O7 O -0.5195(3) -0.4766(3) 0.05172(7) 0.0373(8) Uani 1 1 d . . . . .
O8 O -0.6575(4) -0.6847(3) 0.06172(7) 0.0475(10) Uani 1 1 d . . . . .
O15 O -0.3023(3) -0.4037(3) 0.00322(7) 0.0415(9) Uani 1 1 d D . . . .
H15C H -0.369(4) -0.460(3) -0.0142(7) 0.062 Uiso 1 1 d D U . . .
H15D H -0.289(5) -0.464(3) 0.0176(8) 0.062 Uiso 1 1 d D U . . .
O16 O -0.4772(5) -0.2695(5) 0.00235(13) 0.0970(17) Uani 1 1 d D . . . .
H16A H -0.451(7) -0.194(4) -0.0105(15) 0.146 Uiso 1 1 d D U . . .
H16B H -0.554(6) -0.340(5) -0.0112(15) 0.146 Uiso 1 1 d D U . . .
O17 O -0.1614(5) -0.0752(4) -0.00718(9) 0.0607(11) Uani 1 1 d D . . . .
H17A H -0.253(3) -0.084(7) -0.0085(12) 0.091 Uiso 1 1 d D U . . .
H17B H -0.126(5) -0.050(6) 0.0154(4) 0.091 Uiso 1 1 d D U . . .
O18 O -0.0406(3) -0.2527(3) -0.03222(8) 0.0440(9) Uani 1 1 d D . . . .
H18A H 0.025(3) -0.175(3) -0.0402(11) 0.066 Uiso 1 1 d D U . . .
H18B H 0.009(4) -0.270(5) -0.0140(8) 0.066 Uiso 1 1 d D U . . .
C97A C 0.3007(7) -0.0699(6) 0.41235(17) 0.0748(18) Uani 0.751(6) 1 d D U P A 1
H97A H 0.305674 -0.077793 0.389415 0.112 Uiso 0.751(6) 1 calc R U P A 1
H97B H 0.207602 -0.124950 0.416071 0.112 Uiso 0.751(6) 1 calc R U P A 1
H97C H 0.327999 0.024261 0.419388 0.112 Uiso 0.751(6) 1 calc R U P A 1
C98A C 0.4598(10) -0.1623(9) 0.4107(2) 0.080(2) Uani 0.751(6) 1 d D U P A 1
H98A H 0.434883 -0.152621 0.388108 0.121 Uiso 0.751(6) 1 calc R U P A 1
H98B H 0.557690 -0.109217 0.417114 0.121 Uiso 0.751(6) 1 calc R U P A 1
H98C H 0.434927 -0.257065 0.413767 0.121 Uiso 0.751(6) 1 calc R U P A 1
N5A N 0.3894(7) -0.1153(7) 0.43013(17) 0.0657(17) Uani 0.751(6) 1 d D U P A 1
C99A C 0.3985(10) -0.1128(9) 0.4636(2) 0.088(3) Uani 0.751(6) 1 d D U P A 1
H99A H 0.344954 -0.085789 0.475149 0.106 Uiso 0.751(6) 1 calc R U P A 1
O9A O 0.4797(8) -0.1477(8) 0.4766(2) 0.131(3) Uani 0.751(6) 1 d D U P A 1
C97B C 0.3007(7) -0.0699(6) 0.41235(17) 0.0748(18) Uani 0.249(6) 1 d D U P A 2
H97D H 0.317255 -0.036608 0.434958 0.112 Uiso 0.249(6) 1 calc R U P A 2
H97E H 0.333125 0.006411 0.399137 0.112 Uiso 0.249(6) 1 calc R U P A 2
H97F H 0.203366 -0.125043 0.405614 0.112 Uiso 0.249(6) 1 calc R U P A 2
C98B C 0.371(3) -0.214(3) 0.3793(4) 0.081(6) Uani 0.249(6) 1 d D U P A 2
H98D H 0.314716 -0.196645 0.361924 0.122 Uiso 0.249(6) 1 calc R U P A 2
H98E H 0.464326 -0.178735 0.374570 0.122 Uiso 0.249(6) 1 calc R U P A 2
H98F H 0.335454 -0.310698 0.381215 0.122 Uiso 0.249(6) 1 calc R U P A 2
N5B N 0.371(2) -0.149(2) 0.4085(5) 0.077(3) Uani 0.249(6) 1 d D U P A 2
C99B C 0.433(3) -0.139(3) 0.4405(5) 0.087(3) Uani 0.249(6) 1 d D U P A 2
H99B H 0.409287 -0.110582 0.459066 0.105 Uiso 0.249(6) 1 calc R U P A 2
O9B O 0.521(2) -0.173(2) 0.4402(5) 0.117(5) Uani 0.249(6) 1 d D U P A 2
C101 C -0.4748(6) -0.1062(6) 0.08894(16) 0.0666(16) Uani 0.709(6) 1 d D U P B 1
H10C H -0.461914 -0.162748 0.072864 0.100 Uiso 0.709(6) 1 calc R U P B 1
H10D H -0.386639 -0.044254 0.100988 0.100 Uiso 0.709(6) 1 calc R U P B 1
H10E H -0.532305 -0.163109 0.103723 0.100 Uiso 0.709(6) 1 calc R U P B 1
C102 C -0.5644(10) 0.0551(10) 0.0926(2) 0.087(3) Uani 0.709(6) 1 d D U P B 1
H10F H -0.537906 0.047197 0.115225 0.131 Uiso 0.709(6) 1 calc R U P B 1
H10G H -0.512593 0.147728 0.087392 0.131 Uiso 0.709(6) 1 calc R U P B 1
H10H H -0.661374 0.031231 0.088507 0.131 Uiso 0.709(6) 1 calc R U P B 1
N6A N -0.5377(9) -0.0317(8) 0.07338(16) 0.0604(18) Uani 0.709(6) 1 d D U P B 1
C103 C -0.5652(9) -0.0425(9) 0.0398(2) 0.067(2) Uani 0.709(6) 1 d D U P B 1
H103 H -0.546146 -0.104523 0.028063 0.081 Uiso 0.709(6) 1 calc R U P B 1
O10A O -0.6104(8) 0.0214(8) 0.02559(19) 0.111(3) Uani 0.709(6) 1 d D U P B 1
C104 C -0.4748(6) -0.1062(6) 0.08894(16) 0.0666(16) Uani 0.291(6) 1 d D U P B 2
H10I H -0.449118 -0.174159 0.081134 0.100 Uiso 0.291(6) 1 calc R U P B 2
H10J H -0.394909 -0.031593 0.101067 0.100 Uiso 0.291(6) 1 calc R U P B 2
H10K H -0.543805 -0.146406 0.102908 0.100 Uiso 0.291(6) 1 calc R U P B 2
C105 C -0.575(2) 0.0418(19) 0.0651(5) 0.069(4) Uani 0.291(6) 1 d D U P B 2
H10L H -0.555142 0.077355 0.087623 0.104 Uiso 0.291(6) 1 calc R U P B 2
H10M H -0.528588 0.114842 0.051878 0.104 Uiso 0.291(6) 1 calc R U P B 2
H10N H -0.672613 0.001756 0.057884 0.104 Uiso 0.291(6) 1 calc R U P B 2
N6B N -0.528(3) -0.057(2) 0.0622(4) 0.073(3) Uani 0.291(6) 1 d D U P B 2
C106 C -0.533(2) -0.137(2) 0.0350(4) 0.088(4) Uani 0.291(6) 1 d D U P B 2
H106 H -0.506040 -0.207168 0.035932 0.105 Uiso 0.291(6) 1 calc R U P B 2
O10B O -0.574(2) -0.105(2) 0.0108(4) 0.123(5) Uani 0.291(6) 1 d D U P B 2

loop_
_atom_site_aniso_label
_atom_site_aniso_U_11
_atom_site_aniso_U_22
_atom_site_aniso_U_33
_atom_site_aniso_U_23
_atom_site_aniso_U_13
_atom_site_aniso_U_12
C1 0.042(3) 0.045(3) 0.035(3) 0.018(2) 0.009(2) 0.025(2)
C2 0.032(3) 0.039(3) 0.029(2) 0.010(2) 0.008(2) 0.019(2)
C3 0.023(2) 0.033(2) 0.018(2) 0.0082(19) 0.0054(18) 0.010(2)
C4 0.041(3) 0.029(2) 0.025(2) 0.003(2) -0.003(2) 0.011(2)
C5 0.045(3) 0.036(3) 0.024(2) 0.001(2) 0.002(2) 0.009(2)
C6 0.026(2) 0.028(2) 0.025(2) 0.0052(19) 0.006(2) 0.011(2)
C7 0.027(2) 0.026(2) 0.017(2) 0.0072(18) 0.0053(19) 0.0146(19)
C8 0.023(2) 0.021(2) 0.0130(19) 0.0040(16) 0.0035(17) 0.0105(18)
C9 0.023(2) 0.021(2) 0.022(2) 0.0050(17) 0.0025(18) 0.0117(18)
C10 0.020(2) 0.015(2) 0.019(2) -0.0002(16) 0.0056(17) 0.0069(17)
C11 0.021(2) 0.020(2) 0.0115(19) 0.0035(16) 0.0021(17) 0.0102(17)
C12 0.026(2) 0.019(2) 0.017(2) 0.0033(17) 0.0050(18) 0.0114(18)
C13 0.024(2) 0.017(2) 0.017(2) 0.0015(17) 0.0043(18) 0.0074(18)
C14 0.020(2) 0.015(2) 0.021(2) 0.0041(16) 0.0060(17) 0.0041(17)
C15 0.016(2) 0.018(2) 0.017(2) 0.0043(16) 0.0041(17) 0.0046(17)
C16 0.020(2) 0.018(2) 0.017(2) 0.0016(17) 0.0050(17) 0.0076(17)
C17 0.021(2) 0.025(2) 0.016(2) 0.0039(17) 0.0058(18) 0.0110(18)
C18 0.022(2) 0.016(2) 0.018(2) 0.0026(16) 0.0073(18) 0.0088(18)
C19 0.018(2) 0.030(2) 0.017(2) 0.0037(18) 0.0044(18) 0.0074(19)
C20 0.022(2) 0.035(2) 0.017(2) -0.0019(18) -0.0015(18) 0.012(2)
C21 0.019(2) 0.022(2) 0.016(2) 0.0021(17) 0.0019(17) 0.0059(18)
C22 0.018(2) 0.021(2) 0.021(2) 0.0036(17) 0.0044(18) 0.0089(18)
C23 0.019(2) 0.023(2) 0.017(2) -0.0012(17) -0.0005(17) 0.0112(18)
C24 0.024(2) 0.029(2) 0.014(2) 0.0033(18) 0.0016(19) 0.010(2)
C25 0.042(3) 0.029(2) 0.030(3) 0.014(2) 0.007(2) 0.017(2)
C26 0.039(3) 0.035(3) 0.018(2) 0.0068(19) 0.004(2) 0.016(2)
C27 0.025(2) 0.030(2) 0.018(2) 0.0083(18) 0.0018(18) 0.0099(19)
C28 0.054(3) 0.028(2) 0.026(2) 0.009(2) 0.007(2) 0.015(2)
C29 0.062(4) 0.038(3) 0.023(2) 0.008(2) 0.008(2) 0.016(3)
C30 0.027(2) 0.024(2) 0.022(2) 0.0043(19) 0.0040(19) 0.0103(19)
C31 0.027(2) 0.021(2) 0.0101(19) 0.0023(17) 0.0028(17) 0.0125(18)
C32 0.019(2) 0.019(2) 0.0155(19) 0.0024(16) 0.0024(17) 0.0099(17)
C33 0.022(2) 0.019(2) 0.020(2) 0.0011(17) 0.0025(18) 0.0091(18)
C34 0.018(2) 0.021(2) 0.017(2) 0.0022(17) 0.0061(17) 0.0078(17)
C35 0.018(2) 0.020(2) 0.0103(19) 0.0029(16) 0.0031(16) 0.0108(17)
C36 0.024(2) 0.017(2) 0.014(2) 0.0016(16) 0.0055(17) 0.0089(18)
C37 0.022(2) 0.019(2) 0.015(2) 0.0012(16) 0.0009(17) 0.0086(18)
C38 0.021(2) 0.023(2) 0.0123(19) -0.0013(16) -0.0035(17) 0.0089(18)
C39 0.023(2) 0.018(2) 0.016(2) 0.0007(17) 0.0014(18) 0.0034(18)
C40 0.022(2) 0.020(2) 0.018(2) 0.0014(17) 0.0036(17) 0.0101(18)
C41 0.027(2) 0.023(2) 0.014(2) 0.0016(17) 0.0023(18) 0.0124(19)
C42 0.026(2) 0.019(2) 0.015(2) 0.0010(17) 0.0018(18) 0.0103(18)
C43 0.024(2) 0.024(2) 0.018(2) 0.0004(17) 0.0055(18) 0.0077(19)
C44 0.024(2) 0.023(2) 0.016(2) -0.0003(17) -0.0022(18) 0.0063(19)
C45 0.025(2) 0.020(2) 0.015(2) 0.0023(17) 0.0000(18) 0.0078(18)
C46 0.024(2) 0.034(3) 0.022(2) 0.0082(19) 0.0019(19) 0.007(2)
C47 0.022(2) 0.033(2) 0.021(2) 0.0041(19) -0.0027(19) 0.011(2)
C48 0.033(3) 0.027(2) 0.023(2) 0.0103(19) 0.006(2) 0.012(2)
Li1 0.032(4) 0.047(5) 0.025(4) 0.018(4) 0.004(3) 0.003(4)
Li2 0.026(4) 0.046(5) 0.025(4) 0.012(3) 0.000(3) 0.004(4)
N1 0.040(2) 0.044(2) 0.026(2) 0.0145(19) 0.0012(18) 0.016(2)
N2 0.047(2) 0.033(2) 0.020(2) 0.0099(17) 0.0058(18) 0.0136(19)
O1 0.0214(16) 0.056(2) 0.0239(17) 0.0124(15) 0.0001(14) 0.0108(15)
O2 0.0254(17) 0.0343(17) 0.0220(15) 0.0083(13) 0.0051(13) 0.0105(14)
O3 0.0371(19) 0.0337(17) 0.0181(16) 0.0038(13) -0.0023(14) 0.0047(15)
O4 0.0320(19) 0.070(2) 0.0287(18) 0.0283(17) 0.0045(15) 0.0134(18)
O11 0.0256(17) 0.049(2) 0.0152(15) 0.0087(14) 0.0008(13) 0.0060(15)
O12 0.072(3) 0.074(3) 0.074(3) 0.031(2) -0.006(2) 0.028(2)
O13 0.036(2) 0.064(2) 0.0295(18) 0.0024(17) 0.0062(16) 0.0133(18)
O14 0.0291(18) 0.044(2) 0.0348(19) 0.0047(15) -0.0060(15) 0.0107(15)
C49 0.038(3) 0.050(3) 0.019(2) 0.002(2) 0.003(2) 0.015(2)
C50 0.025(2) 0.047(3) 0.022(2) -0.003(2) -0.002(2) 0.015(2)
C51 0.026(2) 0.023(2) 0.020(2) -0.0015(18) -0.0053(18) 0.0106(19)
C52 0.029(3) 0.040(3) 0.019(2) 0.0032(19) 0.0002(19) 0.019(2)
C53 0.024(2) 0.034(3) 0.028(2) 0.001(2) 0.001(2) 0.012(2)
C54 0.026(2) 0.026(2) 0.019(2) 0.0018(18) 0.0008(19) 0.0134(19)
C55 0.023(2) 0.023(2) 0.020(2) 0.0037(17) 0.0045(19) 0.0131(18)
C56 0.016(2) 0.019(2) 0.0115(19) -0.0003(16) 0.0002(16) 0.0062(17)
C57 0.018(2) 0.021(2) 0.0116(19) 0.0019(16) 0.0044(17) 0.0053(17)
C58 0.017(2) 0.023(2) 0.017(2) -0.0012(17) -0.0006(17) 0.0091(18)
C59 0.020(2) 0.021(2) 0.0081(18) -0.0022(16) -0.0020(16) 0.0078(17)
C60 0.021(2) 0.017(2) 0.018(2) 0.0013(17) 0.0014(17) 0.0102(18)
C61 0.015(2) 0.020(2) 0.021(2) 0.0032(17) 0.0025(17) 0.0013(17)
C62 0.023(2) 0.023(2) 0.017(2) 0.0029(17) 0.0002(17) 0.0118(18)
C63 0.019(2) 0.017(2) 0.020(2) -0.0021(17) -0.0015(17) 0.0070(17)
C64 0.020(2) 0.023(2) 0.019(2) 0.0020(17) 0.0017(18) 0.0104(18)
C65 0.020(2) 0.025(2) 0.018(2) 0.0003(17) 0.0014(18) 0.0114(18)
C66 0.019(2) 0.023(2) 0.019(2) -0.0010(17) 0.0006(17) 0.0121(18)
C67 0.030(2) 0.025(2) 0.014(2) 0.0011(17) 0.0020(18) 0.013(2)
C68 0.028(2) 0.017(2) 0.017(2) -0.0009(17) 0.0043(18) 0.0086(18)
C69 0.025(2) 0.018(2) 0.016(2) 0.0007(17) -0.0006(18) 0.0072(18)
C70 0.035(3) 0.020(2) 0.020(2) -0.0010(18) 0.002(2) 0.009(2)
C71 0.026(2) 0.023(2) 0.018(2) -0.0005(18) 0.0036(18) 0.0058(19)
C72 0.030(2) 0.016(2) 0.020(2) 0.0036(18) -0.0012(19) 0.006(2)
C73 0.035(3) 0.046(3) 0.022(2) 0.003(2) 0.002(2) 0.015(2)
C74 0.028(2) 0.044(3) 0.019(2) 0.006(2) 0.0002(19) 0.018(2)
C75 0.032(2) 0.024(2) 0.018(2) -0.0020(18) -0.0042(19) 0.010(2)
C76 0.041(3) 0.034(3) 0.023(2) -0.004(2) -0.005(2) 0.020(2)
C77 0.039(3) 0.042(3) 0.027(3) 0.000(2) -0.010(2) 0.021(2)
C78 0.030(2) 0.026(2) 0.022(2) -0.0018(19) 0.000(2) 0.012(2)
C79 0.027(2) 0.026(2) 0.022(2) 0.0006(18) 0.0034(19) 0.0109(19)
C80 0.018(2) 0.021(2) 0.015(2) 0.0001(16) -0.0029(17) 0.0075(17)
C81 0.015(2) 0.023(2) 0.021(2) -0.0021(17) 0.0012(17) 0.0040(18)
C82 0.018(2) 0.018(2) 0.022(2) 0.0034(17) 0.0036(18) 0.0052(17)
C83 0.017(2) 0.018(2) 0.014(2) 0.0015(16) 0.0005(17) 0.0062(17)
C84 0.017(2) 0.019(2) 0.020(2) -0.0022(17) 0.0008(17) 0.0059(17)
C85 0.028(2) 0.027(2) 0.015(2) -0.0016(17) -0.0015(18) 0.0170(19)
C86 0.022(2) 0.021(2) 0.013(2) -0.0013(16) 0.0022(17) 0.0089(18)
C87 0.014(2) 0.023(2) 0.017(2) 0.0038(17) -0.0006(17) 0.0075(17)
C88 0.020(2) 0.018(2) 0.022(2) 0.0032(17) 0.0053(19) 0.0090(18)
C89 0.019(2) 0.021(2) 0.015(2) 0.0009(17) 0.0006(18) 0.0074(18)
C90 0.018(2) 0.025(2) 0.015(2) 0.0038(17) 0.0045(17) 0.0128(18)
C91 0.025(2) 0.022(2) 0.017(2) 0.0026(17) 0.0067(18) 0.0097(18)
C92 0.033(2) 0.023(2) 0.017(2) 0.0047(18) 0.0032(19) 0.013(2)
C93 0.023(2) 0.026(2) 0.015(2) 0.0017(17) 0.0011(17) 0.0119(19)
C94 0.030(2) 0.018(2) 0.021(2) 0.0019(18) -0.0053(19) 0.0052(19)
C95 0.032(2) 0.024(2) 0.017(2) 0.0022(18) 0.0005(19) 0.011(2)
C96 0.034(3) 0.030(3) 0.019(2) 0.004(2) -0.003(2) 0.014(2)
Li3 0.044(5) 0.042(5) 0.034(5) 0.010(4) -0.008(4) 0.000(4)
Li4 0.050(5) 0.029(4) 0.021(4) 0.004(3) -0.010(4) 0.001(4)
N3 0.031(2) 0.040(2) 0.023(2) 0.0030(17) -0.0034(17) 0.0141(18)
N4 0.034(2) 0.042(2) 0.025(2) 0.0042(18) -0.0035(18) 0.0117(19)
O5 0.056(2) 0.0239(16) 0.0233(16) 0.0052(14) -0.0135(15) 0.0073(15)
O6 0.0363(18) 0.0247(17) 0.0188(15) 0.0019(12) -0.0044(13) 0.0094(15)
O7 0.0380(19) 0.0368(18) 0.0202(16) 0.0066(14) -0.0065(14) 0.0039(15)
O8 0.060(2) 0.0314(19) 0.0227(17) 0.0064(14) -0.0188(16) 0.0005(17)
O15 0.051(2) 0.0270(17) 0.0175(16) 0.0061(13) -0.0073(15) -0.0060(15)
O16 0.063(3) 0.087(4) 0.115(4) 0.041(3) -0.019(3) 0.017(3)
O17 0.100(3) 0.035(2) 0.038(2) 0.0032(17) 0.012(2) 0.022(2)
O18 0.049(2) 0.0376(19) 0.0349(19) 0.0153(15) -0.0015(16) 0.0108(16)
C97A 0.068(4) 0.058(3) 0.098(4) 0.014(3) 0.011(3) 0.028(3)
C98A 0.076(5) 0.070(5) 0.113(6) 0.023(5) 0.033(5) 0.043(4)
N5A 0.061(3) 0.055(3) 0.082(4) 0.020(3) 0.007(3) 0.026(3)
C99A 0.080(5) 0.064(4) 0.092(4) 0.024(4) -0.017(4) 0.013(4)
O9A 0.104(5) 0.109(5) 0.158(7) 0.018(5) -0.008(5) 0.034(4)
C97B 0.068(4) 0.058(3) 0.098(4) 0.014(3) 0.011(3) 0.028(3)
C98B 0.065(10) 0.072(10) 0.099(9) 0.012(8) 0.013(9) 0.024(8)
N5B 0.070(5) 0.068(5) 0.091(5) 0.019(5) 0.010(5) 0.029(4)
C99B 0.083(5) 0.071(5) 0.093(5) 0.024(5) 0.001(5) 0.022(4)
O9B 0.105(8) 0.107(8) 0.125(9) 0.022(8) 0.009(7) 0.035(6)
C101 0.060(3) 0.062(3) 0.079(4) 0.019(3) 0.005(3) 0.029(3)
C102 0.055(5) 0.093(6) 0.103(7) -0.034(5) 0.015(5) 0.024(4)
N6A 0.053(3) 0.053(3) 0.080(4) 0.009(3) 0.008(3) 0.029(3)
C103 0.064(4) 0.068(4) 0.065(4) 0.028(3) 0.006(4) 0.025(3)
O10A 0.099(5) 0.099(5) 0.142(6) 0.040(5) 0.010(5) 0.050(4)
C104 0.060(3) 0.062(3) 0.079(4) 0.019(3) 0.005(3) 0.029(3)
C105 0.055(7) 0.070(7) 0.080(8) 0.024(7) 0.000(7) 0.026(5)
N6B 0.064(5) 0.071(5) 0.076(5) 0.019(4) 0.006(4) 0.024(4)
C106 0.076(6) 0.088(6) 0.077(6) 0.017(5) 0.011(5) 0.015(5)
O10B 0.119(9) 0.118(9) 0.116(8) 0.024(7) 0.005(8) 0.040(7)

loop_
_atom_type_symbol
_atom_type_description
_atom_type_scat_dispersion_real
_atom_type_scat_dispersion_imag
_atom_type_scat_source
C C 0.0033 0.0016 'International Tables Vol C Tables 4.2.6.8 and 6.1.1.4'
H H 0.0000 0.0000 'International Tables Vol C Tables 4.2.6.8 and 6.1.1.4'
Li Li -0.0003 0.0001 'International Tables Vol C Tables 4.2.6.8 and 6.1.1.4'
N N 0.0061 0.0033 'International Tables Vol C Tables 4.2.6.8 and 6.1.1.4'
O O 0.0106 0.0060 'International Tables Vol C Tables 4.2.6.8 and 6.1.1.4'

loop_
_geom_angle_atom_site_label_1
_geom_angle_atom_site_label_2
_geom_angle_atom_site_label_3
_geom_angle
_geom_angle_site_symmetry_1
_geom_angle_site_symmetry_3
_geom_angle_publ_flag
N1 C1 C2 124.0(4) . . ?
C1 C2 C3 119.0(4) . . ?
C2 C3 C4 117.7(4) . . ?
C2 C3 C6 121.5(4) . . ?
C4 C3 C6 120.8(4) . . ?
C5 C4 C3 118.5(4) . . ?
N1 C5 C4 124.6(4) . . ?
C7 C6 C3 178.8(5) . . ?
C6 C7 C8 174.9(4) . . ?
C7 C8 C9 110.3(3) . . ?
C7 C8 C14 112.0(3) . . ?
C9 C8 C14 108.4(3) . . ?
C7 C8 C13 108.9(3) . . ?
C9 C8 C13 108.8(3) . . ?
C14 C8 C13 108.4(3) . . ?
C8 C9 C10 109.9(3) . . ?
C11 C10 C9 110.2(3) . . ?
C16 C11 C15 111.7(3) . . ?
C16 C11 C12 110.7(3) . . ?
C15 C11 C12 108.5(3) . . ?
C16 C11 C10 107.4(3) . . ?
C15 C11 C10 109.0(3) . . ?
C12 C11 C10 109.5(3) . . ?
C13 C12 C11 109.5(3) . . ?
C12 C13 C8 110.6(3) . . ?
C8 C14 C15 110.3(3) . . ?
C11 C15 C14 109.3(3) . . ?
C17 C16 C11 174.3(4) . . ?
C16 C17 C18 176.0(4) . . ?
C19 C18 C23 118.9(3) . . ?
C19 C18 C17 121.2(4) . . ?
C23 C18 C17 119.9(3) . . ?
C20 C19 C18 120.5(4) . . ?
C19 C20 C21 120.5(4) . . ?
C22 C21 C20 118.6(4) . . ?
C22 C21 C24 120.1(4) . . ?
C20 C21 C24 121.3(3) . . ?
C23 C22 C21 121.2(4) . . ?
C22 C23 C18 120.2(4) . . ?
O2 C24 O1 124.7(4) . . ?
O2 C24 C21 117.5(3) . . ?
O1 C24 C21 117.7(4) . . ?
N2 C25 C26 123.7(4) . . ?
C25 C26 C27 119.7(4) . . ?
C28 C27 C26 117.4(4) . . ?
C28 C27 C30 121.5(4) . . ?
C26 C27 C30 121.1(4) . . ?
C29 C28 C27 118.7(4) . . ?
N2 C29 C28 123.6(4) . . ?
C31 C30 C27 177.2(4) . . ?
C30 C31 C32 176.7(4) . . ?
C31 C32 C33 111.0(3) . . ?
C31 C32 C37 111.7(3) . . ?
C33 C32 C37 108.8(3) . . ?
C31 C32 C39 107.6(3) . . ?
C33 C32 C39 109.2(3) . . ?
C37 C32 C39 108.5(3) . . ?
C32 C33 C34 109.6(3) . . ?
C33 C34 C35 110.2(3) . . ?
C40 C35 C38 110.0(3) . . ?
C40 C35 C34 109.1(3) . . ?
C38 C35 C34 108.5(3) . . ?
C40 C35 C36 112.2(3) . . ?
C38 C35 C36 108.1(3) . . ?
C34 C35 C36 108.9(3) . . ?
C35 C36 C37 109.6(3) . . ?
C32 C37 C36 109.2(3) . . ?
C35 C38 C39 109.7(3) . . ?
C38 C39 C32 109.5(3) . . ?
C41 C40 C35 174.7(4) . . ?
C40 C41 C42 176.7(4) . . ?
C47 C42 C43 118.8(4) . . ?
C47 C42 C41 121.3(4) . . ?
C43 C42 C41 119.8(4) . . ?
C44 C43 C42 120.6(4) . . ?
C43 C44 C45 120.4(4) . . ?
C44 C45 C46 118.8(4) . . ?
C44 C45 C48 121.3(4) . . ?
C46 C45 C48 119.9(4) . . ?
C47 C46 C45 121.2(4) . . ?
C46 C47 C42 120.0(4) . . ?
O4 C48 O3 123.6(4) . . ?
O4 C48 C45 117.7(4) . . ?
O3 C48 C45 118.6(4) . . ?
O2 Li1 O12 124.0(4) . . ?
O2 Li1 O3 115.8(4) . . ?
O12 Li1 O3 104.6(4) . . ?
O2 Li1 O11 108.5(4) . . ?
O12 Li1 O11 94.3(4) . . ?
O3 Li1 O11 106.5(4) . . ?
O2 Li1 Li2 96.7(3) . . ?
O12 Li1 Li2 71.7(3) . . ?
O3 Li1 Li2 140.0(4) . . ?
O11 Li1 Li2 37.2(2) . . ?
O4 Li2 O14 112.6(4) 2_556 . ?
O4 Li2 O13 113.5(4) 2_556 . ?
O14 Li2 O13 105.0(4) . . ?
O4 Li2 O11 96.9(3) 2_556 . ?
O14 Li2 O11 112.9(4) . . ?
O13 Li2 O11 116.1(4) . . ?
O4 Li2 Li1 99.5(3) 2_556 . ?
O14 Li2 Li1 140.7(4) . . ?
O13 Li2 Li1 80.6(3) . . ?
O11 Li2 Li1 38.3(2) . . ?
C1 N1 C5 116.2(4) . . ?
C25 N2 C29 116.9(4) . . ?
C24 O2 Li1 142.8(3) . . ?
C48 O3 Li1 153.4(4) . . ?
C48 O4 Li2 129.0(4) . 2_556 ?
Li2 O11 Li1 104.5(3) . . ?
N3 C49 C50 124.0(4) . . ?
C49 C50 C51 118.4(4) . . ?
C50 C51 C52 117.7(4) . . ?
C50 C51 C54 122.0(4) . . ?
C52 C51 C54 120.2(4) . . ?
C53 C52 C51 119.5(4) . . ?
N3 C53 C52 123.8(4) . . ?
C55 C54 C51 177.2(4) . . ?
C54 C55 C56 175.2(4) . . ?
C55 C56 C62 111.2(3) . . ?
C55 C56 C57 112.7(3) . . ?
C62 C56 C57 108.6(3) . . ?
C55 C56 C61 107.2(3) . . ?
C62 C56 C61 109.0(3) . . ?
C57 C56 C61 108.1(3) . . ?
C56 C57 C58 109.2(3) . . ?
C59 C58 C57 110.1(3) . . ?
C64 C59 C60 110.4(3) . . ?
C64 C59 C58 112.9(3) . . ?
C60 C59 C58 107.8(3) . . ?
C64 C59 C63 108.7(3) . . ?
C60 C59 C63 108.4(3) . . ?
C58 C59 C63 108.5(3) . . ?
C61 C60 C59 109.5(3) . . ?
C60 C61 C56 110.5(3) . . ?
C56 C62 C63 109.5(3) . . ?
C62 C63 C59 110.6(3) . . ?
C65 C64 C59 175.4(4) . . ?
C64 C65 C66 177.2(4) . . ?
C71 C66 C67 119.4(4) . . ?
C71 C66 C65 121.2(4) . . ?
C67 C66 C65 119.4(4) . . ?
C68 C67 C66 119.5(4) . . ?
C67 C68 C69 121.7(4) . . ?
C68 C69 C70 118.4(4) . . ?
C68 C69 C72 119.8(4) . . ?
C70 C69 C72 121.8(4) . . ?
C71 C70 C69 120.8(4) . . ?
C70 C71 C66 120.2(4) . . ?
O6 C72 O5 124.3(4) . . ?
O6 C72 C69 117.7(3) . . ?
O5 C72 C69 118.0(4) . . ?
N4 C73 C74 123.8(5) . . ?
C73 C74 C75 119.3(4) . . ?
C76 C75 C74 117.3(4) . . ?
C76 C75 C78 121.5(4) . . ?
C74 C75 C78 121.2(4) . . ?
C77 C76 C75 119.2(4) . . ?
N4 C77 C76 123.8(4) . . ?
C79 C78 C75 179.1(5) . . ?
C78 C79 C80 173.5(5) . . ?
C79 C80 C86 108.8(3) . . ?
C79 C80 C85 110.2(3) . . ?
C86 C80 C85 109.0(3) . . ?
C79 C80 C81 112.4(3) . . ?
C86 C80 C81 108.0(3) . . ?
C85 C80 C81 108.3(3) . . ?
C82 C81 C80 110.6(3) . . ?
C83 C82 C81 110.1(3) . . ?
C88 C83 C82 112.5(3) . . ?
C88 C83 C87 110.4(3) . . ?
C82 C83 C87 107.7(3) . . ?
C88 C83 C84 108.6(3) . . ?
C82 C83 C84 108.5(3) . . ?
C87 C83 C84 109.0(3) . . ?
C85 C84 C83 111.2(3) . . ?
C84 C85 C80 109.4(3) . . ?
C80 C86 C87 111.0(3) . . ?
C86 C87 C83 109.5(3) . . ?
C89 C88 C83 174.0(4) . . ?
C88 C89 C90 178.5(4) . . ?
C91 C90 C95 118.6(4) . . ?
C91 C90 C89 120.1(4) . . ?
C95 C90 C89 121.3(3) . . ?
C92 C91 C90 120.8(4) . . ?
C93 C92 C91 120.0(4) . . ?
C92 C93 C94 119.0(4) . . ?
C92 C93 C96 121.0(4) . . ?
C94 C93 C96 120.0(4) . . ?
C95 C94 C93 121.1(4) . . ?
C94 C95 C90 120.3(4) . . ?
O8 C96 O7 124.9(4) . . ?
O8 C96 C93 117.1(4) . . ?
O7 C96 C93 118.0(4) . . ?
O6 Li3 O16 122.7(5) . . ?
O6 Li3 O7 115.7(4) . . ?
O16 Li3 O7 104.7(4) . . ?
O6 Li3 O15 107.7(4) . . ?
O16 Li3 O15 95.5(4) . . ?
O7 Li3 O15 108.1(4) . . ?
O6 Li3 Li4 94.2(4) . . ?
O16 Li3 Li4 74.1(3) . . ?
O7 Li3 Li4 142.3(4) . . ?
O15 Li3 Li4 37.0(2) . . ?
O8 Li4 O18 112.4(4) 2_445 . ?
O8 Li4 O17 114.1(4) 2_445 . ?
O18 Li4 O17 106.1(4) . . ?
O8 Li4 O15 97.8(4) 2_445 . ?
O18 Li4 O15 110.2(4) . . ?
O17 Li4 O15 116.1(4) . . ?
O8 Li4 Li3 103.7(4) 2_445 . ?
O18 Li4 Li3 135.2(4) . . ?
O17 Li4 Li3 81.0(3) . . ?
O15 Li4 Li3 36.9(2) . . ?
C53 N3 C49 116.7(4) . . ?
C77 N4 C73 116.6(4) . . ?
C72 O6 Li3 146.3(4) . . ?
C96 O7 Li3 156.2(4) . . ?
C96 O8 Li4 129.1(3) . 2_445 ?
Li3 O15 Li4 106.1(4) . . ?
C99A N5A C97A 119.2(7) . . ?
C99A N5A C98A 126.4(7) . . ?
C97A N5A C98A 114.3(7) . . ?
O9A C99A N5A 114.5(10) . . ?
C98B N5B C99B 134.1(17) . . ?
C98B N5B C97B 125.8(16) . . ?
C99B N5B C97B 100.1(13) . . ?
O9B C99B N5B 108.1(18) . . ?
C102 N6A C103 122.5(7) . . ?
C102 N6A C101 117.7(7) . . ?
C103 N6A C101 119.7(6) . . ?
O10A C103 N6A 122.8(9) . . ?
C105 N6B C106 130.7(15) . . ?
C105 N6B C104 124.0(14) . . ?
C106 N6B C104 105.1(12) . . ?
O10B C106 N6B 112.1(16) . . ?

loop_
_geom_bond_atom_site_label_1
_geom_bond_atom_site_label_2
_geom_bond_distance
_geom_bond_site_symmetry_2
_geom_bond_publ_flag
C1 N1 1.329(6) . ?
C1 C2 1.380(6) . ?
C2 C3 1.389(6) . ?
C3 C4 1.394(6) . ?
C3 C6 1.436(6) . ?
C4 C5 1.371(6) . ?
C5 N1 1.341(6) . ?
C6 C7 1.200(5) . ?
C7 C8 1.462(5) . ?
C8 C9 1.535(6) . ?
C8 C14 1.536(5) . ?
C8 C13 1.537(5) . ?
C9 C10 1.538(5) . ?
C10 C11 1.534(5) . ?
C11 C16 1.479(5) . ?
C11 C15 1.531(5) . ?
C11 C12 1.535(5) . ?
C12 C13 1.534(5) . ?
C14 C15 1.554(5) . ?
C16 C17 1.195(5) . ?
C17 C18 1.450(5) . ?
C18 C19 1.394(5) . ?
C18 C23 1.397(6) . ?
C19 C20 1.387(5) . ?
C20 C21 1.394(6) . ?
C21 C22 1.392(5) . ?
C21 C24 1.518(5) . ?
C22 C23 1.378(5) . ?
C24 O2 1.245(5) . ?
C24 O1 1.260(5) . ?
C25 N2 1.329(6) . ?
C25 C26 1.361(6) . ?
C26 C27 1.388(6) . ?
C27 C28 1.388(6) . ?
C27 C30 1.439(5) . ?
C28 C29 1.379(6) . ?
C29 N2 1.338(6) . ?
C30 C31 1.191(5) . ?
C31 C32 1.474(5) . ?
C32 C33 1.521(5) . ?
C32 C37 1.533(5) . ?
C32 C39 1.552(5) . ?
C33 C34 1.532(5) . ?
C34 C35 1.540(5) . ?
C35 C40 1.472(5) . ?
C35 C38 1.528(5) . ?
C35 C36 1.543(5) . ?
C36 C37 1.548(5) . ?
C38 C39 1.537(5) . ?
C40 C41 1.192(5) . ?
C41 C42 1.439(5) . ?
C42 C47 1.390(6) . ?
C42 C43 1.400(6) . ?
C43 C44 1.381(5) . ?
C44 C45 1.385(6) . ?
C45 C46 1.391(6) . ?
C45 C48 1.499(5) . ?
C46 C47 1.381(6) . ?
C48 O4 1.249(5) . ?
C48 O3 1.271(5) . ?
Li1 O2 1.919(8) . ?
Li1 O12 1.930(8) . ?
Li1 O3 1.930(8) . ?
Li1 O11 2.056(9) . ?
Li1 Li2 3.213(11) . ?
Li2 O4 1.919(8) 2_556 ?
Li2 O14 1.927(9) . ?
Li2 O13 1.943(8) . ?
Li2 O11 2.007(8) . ?
C49 N3 1.336(6) . ?
C49 C50 1.384(6) . ?
C50 C51 1.387(6) . ?
C51 C52 1.393(6) . ?
C51 C54 1.432(5) . ?
C52 C53 1.362(6) . ?
C53 N3 1.336(5) . ?
C54 C55 1.196(5) . ?
C55 C56 1.465(5) . ?
C56 C62 1.525(5) . ?
C56 C57 1.535(5) . ?
C56 C61 1.550(5) . ?
C57 C58 1.548(5) . ?
C58 C59 1.540(5) . ?
C59 C64 1.464(5) . ?
C59 C60 1.535(5) . ?
C59 C63 1.545(5) . ?
C60 C61 1.532(5) . ?
C62 C63 1.536(5) . ?
C64 C65 1.197(5) . ?
C65 C66 1.446(5) . ?
C66 C71 1.393(5) . ?
C66 C67 1.396(6) . ?
C67 C68 1.377(5) . ?
C68 C69 1.388(5) . ?
C69 C70 1.389(6) . ?
C69 C72 1.509(5) . ?
C70 C71 1.383(5) . ?
C72 O6 1.250(5) . ?
C72 O5 1.256(5) . ?
C73 N4 1.346(6) . ?
C73 C74 1.374(6) . ?
C74 C75 1.393(6) . ?
C75 C76 1.394(6) . ?
C75 C78 1.434(6) . ?
C76 C77 1.383(6) . ?
C77 N4 1.333(6) . ?
C78 C79 1.196(6) . ?
C79 C80 1.465(5) . ?
C80 C86 1.535(5) . ?
C80 C85 1.538(5) . ?
C80 C81 1.549(5) . ?
C81 C82 1.535(5) . ?
C82 C83 1.534(5) . ?
C83 C88 1.463(5) . ?
C83 C87 1.548(5) . ?
C83 C84 1.547(5) . ?
C84 C85 1.536(5) . ?
C86 C87 1.538(5) . ?
C88 C89 1.195(5) . ?
C89 C90 1.438(5) . ?
C90 C91 1.391(5) . ?
C90 C95 1.393(6) . ?
C91 C92 1.387(5) . ?
C92 C93 1.385(6) . ?
C93 C94 1.388(5) . ?
C93 C96 1.505(5) . ?
C94 C95 1.370(5) . ?
C96 O8 1.249(5) . ?
C96 O7 1.267(5) . ?
Li3 O6 1.910(8) . ?
Li3 O16 1.917(9) . ?
Li3 O7 1.940(9) . ?
Li3 O15 2.019(11) . ?
Li3 Li4 3.230(12) . ?
Li4 O8 1.914(8) 2_445 ?
Li4 O18 1.914(10) . ?
Li4 O17 1.917(9) . ?
Li4 O15 2.025(8) . ?
C97A N5A 1.429(8) . ?
C98A N5A 1.432(6) . ?
N5A C99A 1.402(7) . ?
C99A O9A 1.203(7) . ?
C97B N5B 1.427(15) . ?
C98B N5B 1.413(8) . ?
N5B C99B 1.414(8) . ?
C99B O9B 1.184(9) . ?
C101 N6A 1.416(8) . ?
C102 N6A 1.396(6) . ?
N6A C103 1.401(7) . ?
C103 O10A 1.168(7) . ?
C104 N6B 1.429(14) . ?
C105 N6B 1.412(8) . ?
N6B C106 1.417(8) . ?
C106 O10B 1.186(9) . ?
